data_2216206
loop_
_publ_author_name
'Vitze, Hannes'
'Lerner, Hans-Wolfram'
'Bolte, Michael'

_publ_section_title
;
 Dimethylammonium nitrate
;
_journal_coeditor_code AT2464
_journal_issue 12
_journal_name_full 'Acta Crystallographica Section E'
_journal_page_first o4621
_journal_page_last o4621
_journal_paper_doi 10.1107/S1600536807054839
_journal_volume 63
_journal_year 2007
_chemical_formula_iupac 'C2 H8 N +, N O3 -'
_chemical_formula_moiety 'C2 H8 N +, N O3 -'
_chemical_formula_sum 'C2 H8 N2 O3'
_chemical_formula_weight 108.10
_chemical_name_systematic
;
Dimethylammonium nitrate
;
_space_group_IT_number 33
_symmetry_cell_setting orthorhombic
_symmetry_space_group_name_Hall 'P 2c -2n'
_symmetry_space_group_name_H-M 'P n a 21'
_atom_sites_solution_hydrogens geom
_atom_sites_solution_primary direct
_atom_sites_solution_secondary difmap
_audit_creation_method SHELXL-97
_cell_angle_alpha 90.00
_cell_angle_beta 90.00
_cell_angle_gamma 90.00
_cell_formula_units_Z 4
_cell_length_a 9.9552(18)
_cell_length_b 9.7684(12)
_cell_length_c 5.7191(7)
_cell_measurement_reflns_used 3599
_cell_measurement_temperature 173(2)
_cell_measurement_theta_max 25.4
_cell_measurement_theta_min 4.1
_cell_volume 556.16(14)
_computing_cell_refinement 'X-Area (Stoe & Cie, 2001)'
_computing_data_collection 'X-Area (Stoe & Cie, 2001)'
_computing_data_reduction 'X-Area (Stoe & Cie, 2001)'
_computing_molecular_graphics 'XP in SHELXTL-Plus (Sheldrick, 1991)'
_computing_publication_material 'SHELXL97  (Sheldrick, 1997) and PLATON (Spek, 2003)'
_computing_structure_refinement 'SHELXL97 (Sheldrick, 1997)'
_computing_structure_solution 'SHELXS97 (Sheldrick, 1990)'
_diffrn_ambient_temperature 173(2)
_diffrn_measured_fraction_theta_full 0.998
_diffrn_measured_fraction_theta_max 0.998
_diffrn_measurement_device_type 'STOE IPDS II two-circle-diffractometer'
_diffrn_measurement_method \w
_diffrn_radiation_monochromator graphite
_diffrn_radiation_source 'fine-focus sealed tube'
_diffrn_radiation_type MoK\a
_diffrn_radiation_wavelength 0.71073
_diffrn_reflns_av_R_equivalents 0.0805
_diffrn_reflns_av_sigmaI/netI 0.0396
_diffrn_reflns_limit_h_max 10
_diffrn_reflns_limit_h_min -11
_diffrn_reflns_limit_k_max 10
_diffrn_reflns_limit_k_min -11
_diffrn_reflns_limit_l_max 6
_diffrn_reflns_limit_l_min -6
_diffrn_reflns_number 4065
_diffrn_reflns_theta_full 25.00
_diffrn_reflns_theta_max 25.29
_diffrn_reflns_theta_min 4.09
_diffrn_standards_decay_% 0
_diffrn_standards_interval_time 0
_diffrn_standards_number 0
_exptl_absorpt_coefficient_mu 0.118
_exptl_absorpt_correction_type none
_exptl_crystal_colour colourless
_exptl_crystal_density_diffrn 1.291
_exptl_crystal_density_method 'not measured'
_exptl_crystal_description plate
_exptl_crystal_F_000 232
_exptl_crystal_size_max 0.37
_exptl_crystal_size_mid 0.17
_exptl_crystal_size_min 0.08
_refine_diff_density_max 0.140
_refine_diff_density_min -0.123
_refine_ls_extinction_coef 0.042(13)
_refine_ls_extinction_expression Fc^*^=kFc[1+0.001xFc^2^\l^3^/sin(2\q)]^-1/4^
_refine_ls_extinction_method SHELXL
_refine_ls_goodness_of_fit_ref 1.067
_refine_ls_hydrogen_treatment constr
_refine_ls_matrix_type full
_refine_ls_number_parameters 65
_refine_ls_number_reflns 557
_refine_ls_number_restraints 1
_refine_ls_restrained_S_all 1.066
_refine_ls_R_factor_all 0.0427
_refine_ls_R_factor_gt 0.0355
_refine_ls_shift/su_max 0.000
_refine_ls_shift/su_mean 0.000
_refine_ls_structure_factor_coef Fsqd
_refine_ls_weighting_details 'calc w=1/[\s^2^(Fo^2^)+(0.0532P)^2^] where P=(Fo^2^+2Fc^2^)/3'
_refine_ls_weighting_scheme calc
_refine_ls_wR_factor_gt 0.0847
_refine_ls_wR_factor_ref 0.0867
_reflns_number_gt 492
_reflns_number_total 557
_reflns_threshold_expression I>2\s(I)
_cod_data_source_file at2464.cif
_cod_data_source_block I
_cod_database_code 2216206
_cod_database_fobs_code 2216206

loop_
_symmetry_equiv_pos_as_xyz
'x, y, z'
'-x, -y, z+1/2'
'x+1/2, -y+1/2, z'
'-x+1/2, y+1/2, z+1/2'

loop_
_atom_site_type_symbol
_atom_site_label
_atom_site_fract_x
_atom_site_fract_y
_atom_site_fract_z
_atom_site_U_iso_or_equiv
_atom_site_adp_type
_atom_site_calc_flag
_atom_site_refinement_flags
_atom_site_occupancy
N N1 0.4727(2) 0.2067(2) 0.4304(4) 0.0357(5) Uani d . 1
O O1 0.52001(19) 0.1106(2) 0.3073(4) 0.0427(6) Uani d . 1
O O2 0.5451(2) 0.2631(2) 0.5812(4) 0.0460(6) Uani d . 1
O O3 0.3538(2) 0.2435(2) 0.3993(5) 0.0614(8) Uani d . 1
C C1 0.3170(4) 0.5648(3) 0.5141(6) 0.0487(8) Uani d . 1
H H1A 0.2722 0.5897 0.3676 0.073 Uiso calc R 1
H H1B 0.3991 0.5133 0.4793 0.073 Uiso calc R 1
H H1C 0.3401 0.6481 0.6007 0.073 Uiso calc R 1
N N2 0.2255(2) 0.4789(2) 0.6577(4) 0.0348(6) Uani d . 1
H H2A 0.2021 0.4022 0.5736 0.042 Uiso calc R 1
H H2B 0.1482 0.5274 0.6879 0.042 Uiso calc R 1
C C2 0.2866(3) 0.4355(3) 0.8836(5) 0.0452(7) Uani d . 1
H H2C 0.2221 0.3794 0.9708 0.068 Uiso calc R 1
H H2D 0.3099 0.5166 0.9758 0.068 Uiso calc R 1
H H2E 0.3679 0.3819 0.8527 0.068 Uiso calc R 1

loop_
_atom_site_aniso_label
_atom_site_aniso_U_11
_atom_site_aniso_U_22
_atom_site_aniso_U_33
_atom_site_aniso_U_12
_atom_site_aniso_U_13
_atom_site_aniso_U_23
N1 0.0295(11) 0.0322(12) 0.0452(13) -0.0013(9) -0.0008(12) -0.0014(11)
O1 0.0356(11) 0.0484(13) 0.0440(10) 0.0081(9) 0.0035(9) -0.0096(10)
O2 0.0388(11) 0.0438(12) 0.0556(14) -0.0041(9) -0.0129(10) -0.0129(10)
O3 0.0350(12) 0.0566(15) 0.0927(19) 0.0132(9) -0.0180(13) -0.0332(14)
C1 0.0600(19) 0.0417(16) 0.0444(17) -0.0017(15) 0.0152(15) -0.0015(14)
N2 0.0331(11) 0.0348(12) 0.0364(12) -0.0030(9) 0.0031(10) -0.0093(10)
C2 0.0510(17) 0.0467(17) 0.0379(16) -0.0021(14) 0.0003(13) 0.0014(13)

loop_
_atom_type_symbol
_atom_type_description
_atom_type_scat_dispersion_real
_atom_type_scat_dispersion_imag
_atom_type_scat_source
C C 0.0033 0.0016 'International Tables Vol C Tables 4.2.6.8 and 6.1.1.4'
H H 0.0000 0.0000 'International Tables Vol C Tables 4.2.6.8 and 6.1.1.4'
N N 0.0061 0.0033 'International Tables Vol C Tables 4.2.6.8 and 6.1.1.4'
O O 0.0106 0.0060 'International Tables Vol C Tables 4.2.6.8 and 6.1.1.4'

loop_
_geom_angle_atom_site_label_1
_geom_angle_atom_site_label_2
_geom_angle_atom_site_label_3
_geom_angle
O3 N1 O2 121.1(3)
O3 N1 O1 119.2(2)
O2 N1 O1 119.7(2)
N2 C1 H1A 109.5
N2 C1 H1B 109.5
H1A C1 H1B 109.5
N2 C1 H1C 109.5
H1A C1 H1C 109.5
H1B C1 H1C 109.5
C1 N2 C2 112.9(2)
C1 N2 H2A 109.0
C2 N2 H2A 109.0
C1 N2 H2B 109.0
C2 N2 H2B 109.0
H2A N2 H2B 107.8
N2 C2 H2C 109.5
N2 C2 H2D 109.5
H2C C2 H2D 109.5
N2 C2 H2E 109.5
H2C C2 H2E 109.5
H2D C2 H2E 109.5

loop_
_geom_bond_atom_site_label_1
_geom_bond_atom_site_label_2
_geom_bond_distance
N1 O3 1.249(3)
N1 O2 1.252(3)
N1 O1 1.264(3)
C1 N2 1.487(4)
C1 H1A 0.9800
C1 H1B 0.9800
C1 H1C 0.9800
N2 C2 1.489(4)
N2 H2A 0.9200
N2 H2B 0.9200
C2 H2C 0.9800
C2 H2D 0.9800
C2 H2E 0.9800

loop_
_geom_hbond_atom_site_label_D
_geom_hbond_atom_site_label_H
_geom_hbond_atom_site_label_A
_geom_hbond_site_symmetry_A
_geom_hbond_distance_DH
_geom_hbond_distance_HA
_geom_hbond_distance_DA
_geom_hbond_angle_DHA
N2 H2A O3 . 0.92 2.38 3.018(3) 126.0
N2 H2B O1 4 0.92 1.98 2.892(3) 169.2
N2 H2B O3 4 0.92 2.43 3.035(3) 123.2
N2 H2A O1 3_455 0.92 2.37 2.994(3) 124.9
N2 H2A O2 3_455 0.92 2.25 3.000(3) 138.6

loop_
_cod_related_entry_id
_cod_related_entry_database
_cod_related_entry_code
1 ChemSpider 2283641
